data_2228601
loop_
_publ_author_name
'Khan, Islam Ullah'
'Akkurt, Mehmet'
'Sharif, Shahzad'
'Ahmad, Waqar'

_publ_section_title
;
 <i>N</i>-Benzyl-<i>N</i>,4-dimethylbenzenesulfonamide
;
_journal_coeditor_code XU5070
_journal_issue 12
_journal_name_full 'Acta Crystallographica Section E'
_journal_page_first o3053
_journal_paper_doi 10.1107/S1600536810044156
_journal_volume 66
_journal_year 2010
_chemical_formula_iupac 'C15 H17 N O2 S'
_chemical_formula_moiety 'C15 H17 N O2 S'
_chemical_formula_sum 'C15 H17 N O2 S'
_chemical_formula_weight 275.37
_chemical_name_systematic
;
<i>N</i>-Benzyl-<i>N</i>,4-dimethylbenzenesulfonamide
;
_space_group_IT_number 14
_symmetry_cell_setting monoclinic
_symmetry_space_group_name_Hall '-P 2ybc'
_symmetry_space_group_name_H-M 'P 1 21/c 1'
_atom_sites_solution_hydrogens geom
_atom_sites_solution_primary direct
_atom_sites_solution_secondary difmap
_cell_angle_alpha 90
_cell_angle_beta 105.902(4)
_cell_angle_gamma 90
_cell_formula_units_Z 4
_cell_length_a 15.0386(16)
_cell_length_b 8.2632(7)
_cell_length_c 12.0758(12)
_cell_measurement_reflns_used 1987
_cell_measurement_temperature 296(2)
_cell_measurement_theta_max 19.50
_cell_measurement_theta_min 2.82
_cell_volume 1443.2(2)
_computing_cell_refinement 'SAINT (Bruker, 2007)'
_computing_data_collection 'APEX2 (Bruker, 2007)'
_computing_data_reduction 'SAINT (Bruker, 2007)'
_computing_molecular_graphics 'ORTEP-3 for Windows (Farrugia, 1997)'
_computing_publication_material 'WinGX (Farrugia, 1999) and PLATON (Spek, 2009)'
_computing_structure_refinement 'SHELXL97 (Sheldrick, 2008)'
_computing_structure_solution 'SHELXS97 (Sheldrick, 2008)'
_diffrn_ambient_temperature 296(2)
_diffrn_measured_fraction_theta_full 0.995
_diffrn_measured_fraction_theta_max 0.995
_diffrn_measurement_device_type 'Bruker APEXII CCD'
_diffrn_measurement_method '\f and \w'
_diffrn_radiation_monochromator graphite
_diffrn_radiation_source 'sealed tube'
_diffrn_radiation_type MoK\a
_diffrn_radiation_wavelength 0.71073
_diffrn_reflns_av_R_equivalents 0.0419
_diffrn_reflns_av_sigmaI/netI 0.0518
_diffrn_reflns_limit_h_max 20
_diffrn_reflns_limit_h_min -19
_diffrn_reflns_limit_k_max 11
_diffrn_reflns_limit_k_min -9
_diffrn_reflns_limit_l_max 16
_diffrn_reflns_limit_l_min -14
_diffrn_reflns_number 13504
_diffrn_reflns_reduction_process
;
;
_diffrn_reflns_theta_full 28.33
_diffrn_reflns_theta_max 28.33
_diffrn_reflns_theta_min 1.41
_diffrn_standards_number 0
_exptl_absorpt_coefficient_mu 0.222
_exptl_absorpt_correction_type none
_exptl_crystal_colour colourless
_exptl_crystal_density_diffrn 1.267
_exptl_crystal_density_method 'Not Measured'
_exptl_crystal_description block
_exptl_crystal_F_000 584
_exptl_crystal_size_max 0.28
_exptl_crystal_size_mid 0.17
_exptl_crystal_size_min 0.09
_refine_diff_density_max 0.180
_refine_diff_density_min -0.244
_refine_ls_extinction_method none
_refine_ls_goodness_of_fit_ref 1.011
_refine_ls_hydrogen_treatment constr
_refine_ls_matrix_type full
_refine_ls_number_parameters 174
_refine_ls_number_reflns 3569
_refine_ls_number_restraints 0
_refine_ls_restrained_S_all 1.011
_refine_ls_R_factor_all 0.1394
_refine_ls_R_factor_gt 0.0515
_refine_ls_shift/su_max 0.000
_refine_ls_shift/su_mean 0.000
_refine_ls_structure_factor_coef Fsqd
_refine_ls_weighting_details 'calc w=1/[\s^2^(Fo^2^)+(0.0492P)^2^+0.4014P] where P=(Fo^2^+2Fc^2^)/3'
_refine_ls_weighting_scheme calc
_refine_ls_wR_factor_gt 0.1130
_refine_ls_wR_factor_ref 0.1546
_reflns_number_gt 1580
_reflns_number_total 3569
_reflns_threshold_expression I>2\s(I)
_cod_data_source_file xu5070.cif
_cod_data_source_block I
_cod_original_sg_symbol_H-M 'P 21/c'
_cod_database_code 2228601
_cod_database_fobs_code 2228601

loop_
_symmetry_equiv_pos_site_id
_symmetry_equiv_pos_as_xyz
1 x,y,z
2 -x,1/2+y,1/2-z
3 -x,-y,-z
4 x,1/2-y,1/2+z

loop_
_atom_site_aniso_label
_atom_site_aniso_U_11
_atom_site_aniso_U_22
_atom_site_aniso_U_33
_atom_site_aniso_U_12
_atom_site_aniso_U_13
_atom_site_aniso_U_23
S1 0.0745(6) 0.0657(5) 0.1035(7) -0.0062(4) 0.0218(4) -0.0202(4)
O1 0.1010(18) 0.0631(13) 0.222(3) -0.0296(12) 0.0449(18) -0.0325(16)
O2 0.1209(19) 0.139(2) 0.0748(15) 0.0202(15) 0.0246(13) -0.0337(14)
N1 0.0700(15) 0.0538(13) 0.0903(17) 0.0006(11) 0.0308(13) 0.0105(12)
C1 0.0508(16) 0.081(2) 0.0685(18) 0.0036(13) 0.0088(14) -0.0079(15)
C2 0.072(2) 0.102(2) 0.089(2) -0.0027(17) 0.0428(17) 0.0009(19)
C3 0.075(2) 0.0688(19) 0.105(2) -0.0117(15) 0.0399(18) 0.0143(17)
C4 0.0522(15) 0.0594(16) 0.0693(17) -0.0067(11) 0.0168(13) -0.0028(13)
C5 0.0607(16) 0.0711(18) 0.0654(17) -0.0030(13) 0.0223(13) 0.0058(14)
C6 0.0670(17) 0.0595(16) 0.0749(19) 0.0011(13) 0.0127(15) 0.0067(14)
C7 0.088(2) 0.109(3) 0.106(3) 0.0236(19) 0.017(2) -0.027(2)
C8 0.100(2) 0.098(2) 0.115(3) 0.0158(18) 0.045(2) 0.051(2)
C9 0.0745(19) 0.0558(15) 0.089(2) -0.0018(13) 0.0286(16) 0.0104(14)
C10 0.0669(18) 0.0530(15) 0.0741(19) -0.0062(13) 0.0209(15) 0.0130(14)
C11 0.073(2) 0.081(2) 0.086(2) -0.0004(16) 0.0199(17) 0.0049(18)
C12 0.086(3) 0.086(2) 0.138(3) 0.0105(19) 0.052(3) 0.022(2)
C13 0.063(2) 0.104(3) 0.153(4) 0.003(2) 0.018(3) 0.065(3)
C14 0.089(3) 0.122(3) 0.110(3) -0.017(2) -0.002(2) 0.031(3)
C15 0.086(2) 0.085(2) 0.087(2) -0.0165(18) 0.0154(19) 0.0012(18)

loop_
_atom_site_type_symbol
_atom_site_label
_atom_site_fract_x
_atom_site_fract_y
_atom_site_fract_z
_atom_site_U_iso_or_equiv
_atom_site_thermal_displace_type
_atom_site_calc_flag
_atom_site_refinement_flags
_atom_site_occupancy
S S1 0.28540(5) 0.19774(9) 0.52072(8) 0.0817(3) Uani . . 1.000
O O1 0.33542(16) 0.3390(2) 0.5047(3) 0.1286(12) Uani . . 1.000
O O2 0.27578(16) 0.1610(3) 0.63199(19) 0.1120(10) Uani . . 1.000
N N1 0.18117(15) 0.2182(2) 0.4348(2) 0.0696(9) Uani . . 1.000
C C1 0.40480(17) -0.2407(4) 0.3876(2) 0.0683(10) Uani . . 1.000
C C2 0.41527(19) -0.0886(4) 0.3473(3) 0.0836(12) Uani . . 1.000
C C3 0.38139(19) 0.0469(4) 0.3880(3) 0.0799(11) Uani . . 1.000
C C4 0.33502(16) 0.0309(3) 0.4717(2) 0.0603(9) Uani . . 1.000
C C5 0.32447(17) -0.1215(3) 0.5129(2) 0.0647(10) Uani . . 1.000
C C6 0.35966(18) -0.2545(3) 0.4714(2) 0.0685(10) Uani . . 1.000
C C7 0.4415(2) -0.3883(4) 0.3416(3) 0.1029(16) Uani . . 1.000
C C8 0.1774(2) 0.2578(4) 0.3159(3) 0.1013(14) Uani . . 1.000
C C9 0.11230(18) 0.0967(3) 0.4439(3) 0.0719(10) Uani . . 1.000
C C10 0.01606(19) 0.1670(3) 0.4037(2) 0.0644(10) Uani . . 1.000
C C11 -0.0138(2) 0.2751(4) 0.4709(3) 0.0804(12) Uani . . 1.000
C C12 -0.1020(3) 0.3421(4) 0.4332(4) 0.0991(16) Uani . . 1.000
C C13 -0.1597(2) 0.2996(5) 0.3276(5) 0.1090(18) Uani . . 1.000
C C14 -0.1292(3) 0.1911(5) 0.2621(4) 0.1128(17) Uani . . 1.000
C C15 -0.0424(2) 0.1256(4) 0.2990(3) 0.0876(12) Uani . . 1.000
H H2 0.44620 -0.07680 0.29080 0.1000 Uiso calc R 1.000
H H3 0.38960 0.14860 0.35930 0.0960 Uiso calc R 1.000
H H5 0.29330 -0.13430 0.56900 0.0780 Uiso calc R 1.000
H H6 0.35270 -0.35620 0.50080 0.0820 Uiso calc R 1.000
H H7A 0.47420 -0.45520 0.40460 0.1540 Uiso calc R 1.000
H H7B 0.48270 -0.35560 0.29750 0.1540 Uiso calc R 1.000
H H7C 0.39090 -0.44830 0.29330 0.1540 Uiso calc R 1.000
H H8A 0.19200 0.16320 0.27810 0.1520 Uiso calc R 1.000
H H8B 0.22130 0.34170 0.31490 0.1520 Uiso calc R 1.000
H H8C 0.11630 0.29440 0.27650 0.1520 Uiso calc R 1.000
H H9A 0.12430 0.06140 0.52320 0.0860 Uiso calc R 1.000
H H9B 0.11700 0.00330 0.39720 0.0860 Uiso calc R 1.000
H H11 0.02490 0.30430 0.54230 0.0970 Uiso calc R 1.000
H H12 -0.12190 0.41580 0.47950 0.1190 Uiso calc R 1.000
H H13 -0.21850 0.34440 0.30170 0.1310 Uiso calc R 1.000
H H14 -0.16780 0.16060 0.19100 0.1350 Uiso calc R 1.000
H H15 -0.02290 0.05200 0.25230 0.1050 Uiso calc R 1.000

loop_
_atom_type_symbol
_atom_type_description
_atom_type_scat_dispersion_real
_atom_type_scat_dispersion_imag
_atom_type_scat_source
S S 0.1246 0.1234 'International Tables Vol C Tables 4.2.6.8 and 6.1.1.4'
O O 0.0106 0.0060 'International Tables Vol C Tables 4.2.6.8 and 6.1.1.4'
N N 0.0061 0.0033 'International Tables Vol C Tables 4.2.6.8 and 6.1.1.4'
H H 0.0000 0.0000 'International Tables Vol C Tables 4.2.6.8 and 6.1.1.4'
C C 0.0033 0.0016 'International Tables Vol C Tables 4.2.6.8 and 6.1.1.4'

loop_
_geom_angle_atom_site_label_1
_geom_angle_atom_site_label_2
_geom_angle_atom_site_label_3
_geom_angle_site_symmetry_1
_geom_angle_site_symmetry_2
_geom_angle_site_symmetry_3
_geom_angle
_geom_angle_publ_flag
O1 S1 O2 . . . 119.68(18) no
O1 S1 N1 . . . 106.15(14) no
O1 S1 C4 . . . 108.00(14) no
O2 S1 N1 . . . 107.07(14) no
O2 S1 C4 . . . 108.37(13) no
N1 S1 C4 . . . 106.92(11) no
S1 N1 C8 . . . 114.8(2) no
S1 N1 C9 . . . 117.09(18) no
C8 N1 C9 . . . 112.9(2) no
C2 C1 C6 . . . 117.8(3) no
C2 C1 C7 . . . 121.4(3) no
C6 C1 C7 . . . 120.7(3) no
C1 C2 C3 . . . 121.9(3) no
C2 C3 C4 . . . 119.6(3) no
S1 C4 C3 . . . 121.4(2) no
S1 C4 C5 . . . 119.77(19) no
C3 C4 C5 . . . 118.8(2) no
C4 C5 C6 . . . 120.4(2) no
C1 C6 C5 . . . 121.5(2) no
N1 C9 C10 . . . 110.3(2) no
C9 C10 C11 . . . 120.2(3) no
C9 C10 C15 . . . 121.1(3) no
C11 C10 C15 . . . 118.7(3) no
C10 C11 C12 . . . 120.3(3) no
C11 C12 C13 . . . 120.2(4) no
C12 C13 C14 . . . 118.7(4) no
C13 C14 C15 . . . 121.1(4) no
C10 C15 C14 . . . 121.0(3) no
C1 C2 H2 . . . 119.00 no
C3 C2 H2 . . . 119.00 no
C2 C3 H3 . . . 120.00 no
C4 C3 H3 . . . 120.00 no
C4 C5 H5 . . . 120.00 no
C6 C5 H5 . . . 120.00 no
C1 C6 H6 . . . 119.00 no
C5 C6 H6 . . . 119.00 no
C1 C7 H7A . . . 110.00 no
C1 C7 H7B . . . 110.00 no
C1 C7 H7C . . . 109.00 no
H7A C7 H7B . . . 109.00 no
H7A C7 H7C . . . 109.00 no
H7B C7 H7C . . . 109.00 no
N1 C8 H8A . . . 109.00 no
N1 C8 H8B . . . 109.00 no
N1 C8 H8C . . . 109.00 no
H8A C8 H8B . . . 110.00 no
H8A C8 H8C . . . 109.00 no
H8B C8 H8C . . . 110.00 no
N1 C9 H9A . . . 110.00 no
N1 C9 H9B . . . 110.00 no
C10 C9 H9A . . . 110.00 no
C10 C9 H9B . . . 110.00 no
H9A C9 H9B . . . 108.00 no
C10 C11 H11 . . . 120.00 no
C12 C11 H11 . . . 120.00 no
C11 C12 H12 . . . 120.00 no
C13 C12 H12 . . . 120.00 no
C12 C13 H13 . . . 121.00 no
C14 C13 H13 . . . 121.00 no
C13 C14 H14 . . . 120.00 no
C15 C14 H14 . . . 119.00 no
C10 C15 H15 . . . 120.00 no
C14 C15 H15 . . . 119.00 no

loop_
_geom_bond_atom_site_label_1
_geom_bond_atom_site_label_2
_geom_bond_site_symmetry_1
_geom_bond_site_symmetry_2
_geom_bond_distance
_geom_bond_publ_flag
S1 O1 . . 1.430(2) no
S1 O2 . . 1.423(2) no
S1 N1 . . 1.634(2) no
S1 C4 . . 1.746(3) no
N1 C8 . . 1.459(4) no
N1 C9 . . 1.468(3) no
C1 C2 . . 1.372(5) no
C1 C6 . . 1.369(4) no
C1 C7 . . 1.506(5) no
C2 C3 . . 1.376(5) no
C3 C4 . . 1.383(4) no
C4 C5 . . 1.379(3) no
C5 C6 . . 1.373(4) no
C9 C10 . . 1.511(4) no
C10 C11 . . 1.363(4) no
C10 C15 . . 1.371(4) no
C11 C12 . . 1.394(6) no
C12 C13 . . 1.377(7) no
C13 C14 . . 1.356(6) no
C14 C15 . . 1.370(6) no
C2 H2 . . 0.9300 no
C3 H3 . . 0.9300 no
C5 H5 . . 0.9300 no
C6 H6 . . 0.9300 no
C7 H7A . . 0.9600 no
C7 H7B . . 0.9600 no
C7 H7C . . 0.9600 no
C8 H8A . . 0.9600 no
C8 H8B . . 0.9600 no
C8 H8C . . 0.9600 no
C9 H9A . . 0.9700 no
C9 H9B . . 0.9700 no
C11 H11 . . 0.9300 no
C12 H12 . . 0.9300 no
C13 H13 . . 0.9300 no
C14 H14 . . 0.9300 no
C15 H15 . . 0.9300 no

loop_
_geom_contact_atom_site_label_1
_geom_contact_atom_site_label_2
_geom_contact_distance
_geom_contact_site_symmetry_1
_geom_contact_site_symmetry_2
_geom_contact_publ_flag
O1 C6 3.414(3) . 1_565 no
O1 C7 3.384(4) . 3_656 no
O2 C8 3.061(4) . 4_555 no
O1 H6 2.5300 . 1_565 no
O1 H8B 2.4600 . . no
O1 H3 2.6500 . . no
O2 H5 2.5900 . . no
O2 H9A 2.4400 . . no
O2 H7C 2.8300 . 4_545 no
O2 H8A 2.8300 . 4_555 no
O2 H8B 2.5600 . 4_555 no
C3 C8 3.427(5) . . no
C5 C9 3.559(4) . . no
C6 O1 3.414(3) . 1_545 no
C7 O1 3.384(4) . 3_656 no
C8 C15 3.434(5) . . no
C8 C3 3.427(5) . . no
C8 O2 3.061(4) . 4_554 no
C9 C5 3.559(4) . . no
C15 C8 3.434(5) . . no
C2 H13 3.0600 . 2_545 no
C3 H8A 2.9500 . . no
C4 H8A 2.9200 . . no
C6 H14 3.0900 . 2_545 no
C7 H2 3.0500 . 2_645 no
C10 H8C 2.6500 . . no
C13 H5 2.9700 . 3_556 no
C15 H8C 2.8400 . . no
C15 H8C 3.0000 . 2_545 no
H2 H7B 2.3600 . . no
H2 C7 3.0500 . 2_655 no
H2 H7B 2.5000 . 2_655 no
H3 O1 2.6500 . . no
H5 O2 2.5900 . . no
H5 C13 2.9700 . 3_556 no
H6 O1 2.5300 . 1_545 no
H6 H7A 2.5500 . . no
H7A H6 2.5500 . . no
H7A H7A 2.3400 . 3_646 no
H7B H2 2.3600 . . no
H7B H2 2.5000 . 2_645 no
H7C O2 2.8300 . 4_544 no
H8A C3 2.9500 . . no
H8A C4 2.9200 . . no
H8A H9B 2.4400 . . no
H8A O2 2.8300 . 4_554 no
H8B O1 2.4600 . . no
H8B O2 2.5600 . 4_554 no
H8C C10 2.6500 . . no
H8C C15 2.8400 . . no
H8C C15 3.0000 . 2_555 no
H8C H15 2.5200 . 2_555 no
H9A O2 2.4400 . . no
H9A H11 2.5500 . . no
H9B H8A 2.4400 . . no
H9B H15 2.3700 . . no
H11 H9A 2.5500 . . no
H13 C2 3.0600 . 2_555 no
H14 C6 3.0900 . 2_555 no
H15 H9B 2.3700 . . no
H15 H8C 2.5200 . 2_545 no

loop_
_geom_hbond_atom_site_label_D
_geom_hbond_atom_site_label_H
_geom_hbond_atom_site_label_A
_geom_hbond_site_symmetry_A
_geom_hbond_distance_DH
_geom_hbond_distance_HA
_geom_hbond_distance_DA
_geom_hbond_angle_DHA
_geom_hbond_publ_flag
C5 H5 O2 . 0.93 2.59 2.938(3) 103 ?
C6 H6 O1 1_545 0.93 2.53 3.414(3) 158 yes
C8 H8B O1 . 0.96 2.46 2.886(5) 107 ?
C8 H8B O2 4_554 0.96 2.56 3.061(4) 113 ?
C9 H9A O2 . 0.97 2.44 2.903(4) 109 ?
C9 H9A Cg2 3_556 0.97 2.99 3.721(3) 133 yes

loop_
_geom_torsion_atom_site_label_1
_geom_torsion_atom_site_label_2
_geom_torsion_atom_site_label_3
_geom_torsion_atom_site_label_4
_geom_torsion_site_symmetry_1
_geom_torsion_site_symmetry_2
_geom_torsion_site_symmetry_3
_geom_torsion_site_symmetry_4
_geom_torsion
_geom_torsion_publ_flag
O1 S1 N1 C8 . . . . 50.6(2) no
O2 S1 N1 C8 . . . . 179.5(2) no
C4 S1 N1 C8 . . . . -64.5(2) no
O1 S1 N1 C9 . . . . -173.5(2) no
O2 S1 N1 C9 . . . . -44.5(2) no
C4 S1 N1 C9 . . . . 71.4(2) no
O1 S1 C4 C3 . . . . -26.5(3) no
O2 S1 C4 C3 . . . . -157.5(2) no
N1 S1 C4 C3 . . . . 87.4(2) no
O1 S1 C4 C5 . . . . 156.6(2) no
O2 S1 C4 C5 . . . . 25.5(2) no
N1 S1 C4 C5 . . . . -89.6(2) no
C8 N1 C9 C10 . . . . -68.8(3) no
S1 N1 C9 C10 . . . . 154.48(19) no
C6 C1 C2 C3 . . . . -0.5(4) no
C7 C1 C6 C5 . . . . -178.9(3) no
C2 C1 C6 C5 . . . . 1.1(4) no
C7 C1 C2 C3 . . . . 179.5(3) no
C1 C2 C3 C4 . . . . -0.2(5) no
C2 C3 C4 C5 . . . . 0.4(4) no
C2 C3 C4 S1 . . . . -176.6(2) no
S1 C4 C5 C6 . . . . 177.2(2) no
C3 C4 C5 C6 . . . . 0.1(4) no
C4 C5 C6 C1 . . . . -0.9(4) no
N1 C9 C10 C11 . . . . -74.0(3) no
N1 C9 C10 C15 . . . . 105.2(3) no
C9 C10 C11 C12 . . . . 179.0(3) no
C15 C10 C11 C12 . . . . -0.2(5) no
C9 C10 C15 C14 . . . . -179.2(3) no
C11 C10 C15 C14 . . . . 0.0(5) no
C10 C11 C12 C13 . . . . 0.0(6) no
C11 C12 C13 C14 . . . . 0.5(6) no
C12 C13 C14 C15 . . . . -0.7(6) no
C13 C14 C15 C10 . . . . 0.4(6) no

loop_
_cod_related_entry_id
_cod_related_entry_database
_cod_related_entry_code
1 ChemSpider 196121
